data_2218876
loop_
_publ_author_name
'Liu, Ge'
'Wang, Jianhui'
'Guo, Liqin'
'Ruan, Wen-Juan'

_publ_section_title 5-{2-[(2-Hydroxy-5-methylphenyl)(phenyl)methyleneamino]phenyliminomethyl}pyrrole-2-carbaldehyde
_journal_coeditor_code BG2193
_journal_issue 8
_journal_name_full 'Acta Crystallographica Section E'
_journal_page_first o1552
_journal_paper_doi 10.1107/S1600536808021922
_journal_volume 64
_journal_year 2008
_chemical_formula_iupac 'C26 H21 N3 O2'
_chemical_formula_moiety 'C26 H21 N3 O2'
_chemical_formula_sum 'C26 H21 N3 O2'
_chemical_formula_weight 407.46
_chemical_name_systematic
;
5-{2-[(2-Hydroxy-5-
methylphenyl)(phenyl)methyleneamino]phenyliminomethyl}pyrrole-2-carbaldehyde
;
_space_group_IT_number 2
_symmetry_cell_setting triclinic
_symmetry_space_group_name_Hall '-P 1'
_symmetry_space_group_name_H-M 'P -1'
_atom_sites_solution_hydrogens geom
_atom_sites_solution_primary direct
_atom_sites_solution_secondary difmap
_cell_angle_alpha 94.05(3)
_cell_angle_beta 106.32(3)
_cell_angle_gamma 94.88(3)
_cell_formula_units_Z 2
_cell_length_a 8.8299(18)
_cell_length_b 9.4816(19)
_cell_length_c 13.130(3)
_cell_measurement_reflns_used 3625
_cell_measurement_temperature 113(2)
_cell_measurement_theta_max 27.876
_cell_measurement_theta_min 2.166
_cell_volume 1046.0(4)
_computing_cell_refinement 'RAPID-AUTO (Rigaku, 1998)'
_computing_data_collection 'RAPID-AUTO (Rigaku, 1998)'
_computing_data_reduction 'CrystalStructure (Rigaku/MSC, 2002)'
_computing_molecular_graphics 'SHELXTL (Sheldrick, 2008)'
_computing_publication_material 'SHELXTL (Sheldrick, 2008)'
_computing_structure_refinement 'SHELXL97 (Sheldrick, 2008)'
_computing_structure_solution 'SHELXS97 (Sheldrick, 2008)'
_diffrn_ambient_temperature 113(2)
_diffrn_measured_fraction_theta_full 0.998
_diffrn_measured_fraction_theta_max 0.998
_diffrn_measurement_device_type 'Rigaku R-AXIS RAPID-S'
_diffrn_measurement_method \w
_diffrn_radiation_monochromator graphite
_diffrn_radiation_source 'fine-focus sealed tube'
_diffrn_radiation_type MoK\a
_diffrn_radiation_wavelength 0.71073
_diffrn_reflns_av_R_equivalents 0.0423
_diffrn_reflns_av_sigmaI/netI 0.0465
_diffrn_reflns_limit_h_max 10
_diffrn_reflns_limit_h_min -10
_diffrn_reflns_limit_k_max 11
_diffrn_reflns_limit_k_min -11
_diffrn_reflns_limit_l_max 15
_diffrn_reflns_limit_l_min -15
_diffrn_reflns_number 10760
_diffrn_reflns_theta_full 25.02
_diffrn_reflns_theta_max 25.02
_diffrn_reflns_theta_min 1.62
_diffrn_standards_decay_% 0
_diffrn_standards_interval_count 0
_diffrn_standards_interval_time 0
_diffrn_standards_number 0
_exptl_absorpt_coefficient_mu 0.083
_exptl_absorpt_correction_T_max 0.99
_exptl_absorpt_correction_T_min 0.98
_exptl_absorpt_correction_type multi-scan
_exptl_absorpt_process_details '(Crystalclear; Rigaku/MSC, 2001)'
_exptl_crystal_colour orange
_exptl_crystal_density_diffrn 1.294
_exptl_crystal_density_method 'not measured'
_exptl_crystal_description block
_exptl_crystal_F_000 428
_exptl_crystal_size_max 0.22
_exptl_crystal_size_mid 0.16
_exptl_crystal_size_min 0.12
_refine_diff_density_max 0.183
_refine_diff_density_min -0.250
_refine_ls_extinction_method none
_refine_ls_goodness_of_fit_ref 1.080
_refine_ls_hydrogen_treatment mixed
_refine_ls_matrix_type full
_refine_ls_number_parameters 286
_refine_ls_number_reflns 3695
_refine_ls_number_restraints 0
_refine_ls_restrained_S_all 1.080
_refine_ls_R_factor_all 0.0590
_refine_ls_R_factor_gt 0.0471
_refine_ls_shift/su_max 0.000
_refine_ls_shift/su_mean 0.000
_refine_ls_structure_factor_coef Fsqd
_refine_ls_weighting_details 'calc w=1/[\s^2^(Fo^2^)+(0.0642P)^2^+0.0663P] where P=(Fo^2^+2Fc^2^)/3'
_refine_ls_weighting_scheme calc
_refine_ls_wR_factor_gt 0.1214
_refine_ls_wR_factor_ref 0.1293
_reflns_number_gt 3065
_reflns_number_total 3695
_reflns_threshold_expression I>2\s(I)
_cod_data_source_file bg2193.cif
_cod_data_source_block I
_cod_database_code 2218876
_cod_database_fobs_code 2218876

loop_
_symmetry_equiv_pos_as_xyz
'x, y, z'
'-x, -y, -z'

loop_
_atom_site_type_symbol
_atom_site_label
_atom_site_fract_x
_atom_site_fract_y
_atom_site_fract_z
_atom_site_U_iso_or_equiv
_atom_site_adp_type
_atom_site_calc_flag
_atom_site_refinement_flags
_atom_site_occupancy
O O2 0.45524(17) 0.34953(15) 0.43121(12) 0.0511(4) Uani d . 1
O O1 0.99294(14) 0.64418(13) 0.90770(11) 0.0365(3) Uani d . 1
H H1 1.0207 0.6932 0.8657 0.055 Uiso calc R 1
N N1 0.98930(16) 0.84591(15) 0.79037(11) 0.0272(4) Uani d . 1
N N2 0.96097(17) 0.77359(15) 0.57380(11) 0.0299(4) Uani d . 1
N N3 0.74047(18) 0.54096(16) 0.44365(12) 0.0317(4) Uani d . 1
C C1 0.79083(19) 0.80636(17) 0.87844(13) 0.0237(4) Uani d . 1
C C2 0.8592(2) 0.68803(18) 0.92457(14) 0.0280(4) Uani d . 1
C C3 0.7899(2) 0.61353(18) 0.99065(14) 0.0317(4) Uani d . 1
H H3 0.8377 0.5384 1.0237 0.038 Uiso calc R 1
C C4 0.6508(2) 0.65101(18) 1.00712(14) 0.0298(4) Uani d . 1
H H4 0.6055 0.5997 1.0510 0.036 Uiso calc R 1
C C5 0.5756(2) 0.76395(18) 0.95990(13) 0.0267(4) Uani d . 1
C C6 0.64834(19) 0.84052(18) 0.89718(13) 0.0258(4) Uani d . 1
H H6 0.6013 0.9173 0.8663 0.031 Uiso calc R 1
C C7 0.4228(2) 0.8022(2) 0.97928(15) 0.0343(4) Uani d . 1
H H7A 0.4454 0.8515 1.0492 0.051 Uiso calc R 1
H H7B 0.3529 0.7171 0.9741 0.051 Uiso calc R 1
H H7C 0.3730 0.8625 0.9269 0.051 Uiso calc R 1
C C8 0.86574(19) 0.88993(17) 0.81202(13) 0.0243(4) Uani d . 1
C C9 0.79928(19) 1.02221(18) 0.77147(13) 0.0251(4) Uani d . 1
C C10 0.8237(2) 1.14705(19) 0.83785(15) 0.0357(5) Uani d . 1
H H10 0.8767 1.1484 0.9100 0.043 Uiso calc R 1
C C11 0.7691(2) 1.2706(2) 0.79686(17) 0.0438(5) Uani d . 1
H H11 0.7873 1.3548 0.8415 0.053 Uiso calc R 1
C C12 0.6882(2) 1.2690(2) 0.69028(18) 0.0430(5) Uani d . 1
H H12 0.6520 1.3518 0.6631 0.052 Uiso calc R 1
C C13 0.6611(2) 1.1440(2) 0.62386(16) 0.0373(5) Uani d . 1
H H13 0.6050 1.1424 0.5522 0.045 Uiso calc R 1
C C14 0.71752(19) 1.02080(19) 0.66395(14) 0.0296(4) Uani d . 1
H H14 0.7007 0.9372 0.6189 0.036 Uiso calc R 1
C C15 1.07804(19) 0.92923(18) 0.73647(13) 0.0260(4) Uani d . 1
C C16 1.1816(2) 1.04669(19) 0.79313(15) 0.0324(4) Uani d . 1
H H16 1.1853 1.0730 0.8634 0.039 Uiso calc R 1
C C17 1.2783(2) 1.12397(19) 0.74603(15) 0.0345(5) Uani d . 1
H H17 1.3471 1.2016 0.7846 0.041 Uiso calc R 1
C C18 1.2727(2) 1.08574(19) 0.64174(15) 0.0345(5) Uani d . 1
H H18 1.3376 1.1376 0.6097 0.041 Uiso calc R 1
C C19 1.1705(2) 0.97020(19) 0.58480(15) 0.0324(4) Uani d . 1
H H19 1.1664 0.9464 0.5141 0.039 Uiso calc R 1
C C20 1.07336(19) 0.88838(18) 0.63105(14) 0.0270(4) Uani d . 1
C C21 0.9842(2) 0.71074(19) 0.49084(14) 0.0328(4) Uani d . 1
H H21 1.0767 0.7388 0.4736 0.039 Uiso calc R 1
C C22 0.8739(2) 0.59846(18) 0.42278(14) 0.0313(4) Uani d . 1
C C23 0.8828(2) 0.5293(2) 0.32786(15) 0.0392(5) Uani d . 1
H H23 0.9618 0.5477 0.2949 0.047 Uiso calc R 1
C C24 0.7517(2) 0.4276(2) 0.29150(15) 0.0407(5) Uani d . 1
H H24 0.7272 0.3655 0.2297 0.049 Uiso calc R 1
C C25 0.6644(2) 0.4354(2) 0.36358(14) 0.0349(5) Uani d . 1
C C26 0.5251(2) 0.3451(2) 0.36340(16) 0.0431(5) Uani d . 1
H H26 0.4841 0.2765 0.3057 0.052 Uiso calc R 1
H H3A 0.692(2) 0.574(2) 0.4957(16) 0.049(6) Uiso d . 1

loop_
_atom_site_aniso_label
_atom_site_aniso_U_11
_atom_site_aniso_U_22
_atom_site_aniso_U_33
_atom_site_aniso_U_12
_atom_site_aniso_U_13
_atom_site_aniso_U_23
O2 0.0440(9) 0.0476(9) 0.0613(10) -0.0052(7) 0.0220(8) -0.0130(7)
O1 0.0350(8) 0.0358(8) 0.0477(9) 0.0133(6) 0.0212(6) 0.0145(6)
N1 0.0279(8) 0.0282(8) 0.0270(8) 0.0030(6) 0.0109(6) 0.0015(6)
N2 0.0300(8) 0.0288(8) 0.0301(9) 0.0000(6) 0.0088(7) 0.0015(6)
N3 0.0325(9) 0.0312(9) 0.0298(9) 0.0014(7) 0.0081(7) -0.0021(7)
C1 0.0251(9) 0.0229(9) 0.0213(9) 0.0005(7) 0.0054(7) -0.0016(7)
C2 0.0259(9) 0.0267(10) 0.0310(10) 0.0026(7) 0.0089(8) -0.0016(7)
C3 0.0347(10) 0.0251(10) 0.0361(11) 0.0044(8) 0.0102(8) 0.0062(8)
C4 0.0337(10) 0.0254(10) 0.0300(10) -0.0038(7) 0.0111(8) 0.0015(7)
C5 0.0259(9) 0.0262(9) 0.0260(10) -0.0016(7) 0.0072(7) -0.0040(7)
C6 0.0263(9) 0.0248(9) 0.0241(9) 0.0029(7) 0.0046(7) -0.0013(7)
C7 0.0324(10) 0.0353(11) 0.0369(11) 0.0031(8) 0.0132(8) 0.0033(8)
C8 0.0257(9) 0.0243(9) 0.0208(9) -0.0011(7) 0.0058(7) -0.0034(7)
C9 0.0230(9) 0.0265(9) 0.0287(10) 0.0012(7) 0.0124(7) 0.0032(7)
C10 0.0393(11) 0.0315(11) 0.0366(11) 0.0023(8) 0.0134(9) -0.0014(8)
C11 0.0491(13) 0.0261(11) 0.0610(15) 0.0041(9) 0.0250(11) -0.0004(9)
C12 0.0389(12) 0.0387(12) 0.0639(15) 0.0158(9) 0.0274(11) 0.0234(10)
C13 0.0315(11) 0.0471(12) 0.0398(11) 0.0125(9) 0.0156(9) 0.0159(9)
C14 0.0245(9) 0.0345(10) 0.0316(10) 0.0042(7) 0.0105(8) 0.0039(8)
C15 0.0230(9) 0.0266(9) 0.0300(10) 0.0062(7) 0.0087(7) 0.0047(7)
C16 0.0331(10) 0.0321(10) 0.0304(10) 0.0035(8) 0.0075(8) 0.0001(8)
C17 0.0278(10) 0.0330(10) 0.0390(12) -0.0022(8) 0.0059(8) 0.0010(8)
C18 0.0267(10) 0.0361(11) 0.0430(12) 0.0007(8) 0.0139(9) 0.0068(9)
C19 0.0312(10) 0.0358(11) 0.0323(10) 0.0033(8) 0.0136(8) 0.0003(8)
C20 0.0234(9) 0.0274(10) 0.0313(10) 0.0034(7) 0.0099(8) 0.0019(7)
C21 0.0310(10) 0.0322(11) 0.0372(11) 0.0014(8) 0.0135(8) 0.0030(8)
C22 0.0349(10) 0.0291(10) 0.0311(11) 0.0042(8) 0.0112(8) 0.0024(8)
C23 0.0422(11) 0.0421(12) 0.0354(11) 0.0042(9) 0.0160(9) -0.0019(9)
C24 0.0433(12) 0.0437(12) 0.0316(11) 0.0035(9) 0.0082(9) -0.0073(9)
C25 0.0321(10) 0.0356(11) 0.0308(11) 0.0014(8) 0.0015(8) -0.0043(8)
C26 0.0355(11) 0.0451(12) 0.0410(12) -0.0003(9) 0.0040(10) -0.0129(9)

loop_
_atom_type_symbol
_atom_type_description
_atom_type_scat_dispersion_real
_atom_type_scat_dispersion_imag
_atom_type_scat_source
C C 0.0033 0.0016 'International Tables Vol C Tables 4.2.6.8 and 6.1.1.4'
H H 0.0000 0.0000 'International Tables Vol C Tables 4.2.6.8 and 6.1.1.4'
N N 0.0061 0.0033 'International Tables Vol C Tables 4.2.6.8 and 6.1.1.4'
O O 0.0106 0.0060 'International Tables Vol C Tables 4.2.6.8 and 6.1.1.4'

loop_
_geom_angle_atom_site_label_1
_geom_angle_atom_site_label_2
_geom_angle_atom_site_label_3
_geom_angle
C2 O1 H1 109.5
C8 N1 C15 121.20(15)
C21 N2 C20 118.13(15)
C22 N3 C25 108.68(15)
C22 N3 H3A 128.6(12)
C25 N3 H3A 121.9(12)
C6 C1 C2 117.98(15)
C6 C1 C8 121.21(16)
C2 C1 C8 120.80(15)
O1 C2 C3 117.93(16)
O1 C2 C1 122.09(15)
C3 C2 C1 119.98(15)
C4 C3 C2 120.01(17)
C4 C3 H3 120.0
C2 C3 H3 120.0
C3 C4 C5 122.01(16)
C3 C4 H4 119.0
C5 C4 H4 119.0
C6 C5 C4 117.52(16)
C6 C5 C7 121.70(16)
C4 C5 C7 120.76(16)
C5 C6 C1 122.41(16)
C5 C6 H6 118.8
C1 C6 H6 118.8
C5 C7 H7A 109.5
C5 C7 H7B 109.5
H7A C7 H7B 109.5
C5 C7 H7C 109.5
H7A C7 H7C 109.5
H7B C7 H7C 109.5
N1 C8 C1 118.17(15)
N1 C8 C9 121.81(15)
C1 C8 C9 120.02(14)
C10 C9 C14 119.51(17)
C10 C9 C8 121.20(16)
C14 C9 C8 119.24(15)
C9 C10 C11 120.09(18)
C9 C10 H10 120.0
C11 C10 H10 120.0
C12 C11 C10 120.27(18)
C12 C11 H11 119.9
C10 C11 H11 119.9
C11 C12 C13 119.92(19)
C11 C12 H12 120.0
C13 C12 H12 120.0
C12 C13 C14 120.07(19)
C12 C13 H13 120.0
C14 C13 H13 120.0
C13 C14 C9 120.12(17)
C13 C14 H14 119.9
C9 C14 H14 119.9
C20 C15 C16 119.75(16)
C20 C15 N1 120.96(15)
C16 C15 N1 119.05(15)
C17 C16 C15 120.85(17)
C17 C16 H16 119.6
C15 C16 H16 119.6
C18 C17 C16 119.75(17)
C18 C17 H17 120.1
C16 C17 H17 120.1
C17 C18 C19 119.95(18)
C17 C18 H18 120.0
C19 C18 H18 120.0
C18 C19 C20 121.54(17)
C18 C19 H19 119.2
C20 C19 H19 119.2
C19 C20 C15 118.12(16)
C19 C20 N2 123.26(16)
C15 C20 N2 118.41(15)
N2 C21 C22 123.21(17)
N2 C21 H21 118.4
C22 C21 H21 118.4
N3 C22 C23 108.20(16)
N3 C22 C21 123.94(16)
C23 C22 C21 127.86(18)
C24 C23 C22 107.35(17)
C24 C23 H23 126.3
C22 C23 H23 126.3
C25 C24 C23 107.77(17)
C25 C24 H24 126.1
C23 C24 H24 126.1
N3 C25 C24 108.00(17)
N3 C25 C26 123.92(17)
C24 C25 C26 127.93(18)
O2 C26 C25 126.53(18)
O2 C26 H26 116.7
C25 C26 H26 116.7

loop_
_geom_bond_atom_site_label_1
_geom_bond_atom_site_label_2
_geom_bond_distance
O2 C26 1.218(2)
O1 C2 1.354(2)
O1 H1 0.8200
N1 C8 1.296(2)
N1 C15 1.423(2)
N2 C21 1.280(2)
N2 C20 1.420(2)
N3 C22 1.362(2)
N3 C25 1.378(2)
N3 H3A 0.95(2)
C1 C6 1.407(2)
C1 C2 1.413(2)
C1 C8 1.469(2)
C2 C3 1.392(2)
C3 C4 1.376(2)
C3 H3 0.9300
C4 C5 1.399(2)
C4 H4 0.9300
C5 C6 1.386(2)
C5 C7 1.510(2)
C6 H6 0.9300
C7 H7A 0.9600
C7 H7B 0.9600
C7 H7C 0.9600
C8 C9 1.498(2)
C9 C10 1.383(2)
C9 C14 1.392(2)
C10 C11 1.391(3)
C10 H10 0.9300
C11 C12 1.379(3)
C11 H11 0.9300
C12 C13 1.382(3)
C12 H12 0.9300
C13 C14 1.389(2)
C13 H13 0.9300
C14 H14 0.9300
C15 C20 1.399(2)
C15 C16 1.399(2)
C16 C17 1.380(3)
C16 H16 0.9300
C17 C18 1.378(2)
C17 H17 0.9300
C18 C19 1.382(3)
C18 H18 0.9300
C19 C20 1.398(3)
C19 H19 0.9300
C21 C22 1.442(3)
C21 H21 0.9300
C22 C23 1.392(2)
C23 C24 1.390(3)
C23 H23 0.9300
C24 C25 1.381(3)
C24 H24 0.9300
C25 C26 1.436(3)
C26 H26 0.9300

loop_
_geom_hbond_atom_site_label_D
_geom_hbond_atom_site_label_H
_geom_hbond_atom_site_label_A
_geom_hbond_site_symmetry_A
_geom_hbond_distance_DH
_geom_hbond_distance_HA
_geom_hbond_distance_DA
_geom_hbond_angle_DHA
N3 H3A O2 2_666 0.95(2) 1.98(2) 2.902(2) 164.2(18)
O1 H1 N1 . 0.82 1.81 2.536(2) 147.1

loop_
_geom_torsion_atom_site_label_1
_geom_torsion_atom_site_label_2
_geom_torsion_atom_site_label_3
_geom_torsion_atom_site_label_4
_geom_torsion
C6 C1 C2 O1 177.55(14)
C8 C1 C2 O1 -1.8(2)
C6 C1 C2 C3 -3.2(2)
C8 C1 C2 C3 177.49(14)
O1 C2 C3 C4 -177.69(15)
C1 C2 C3 C4 3.0(3)
C2 C3 C4 C5 -0.6(3)
C3 C4 C5 C6 -1.6(2)
C3 C4 C5 C7 179.84(15)
C4 C5 C6 C1 1.4(2)
C7 C5 C6 C1 179.91(15)
C2 C1 C6 C5 1.0(2)
C8 C1 C6 C5 -179.68(14)
C15 N1 C8 C1 -173.10(14)
C15 N1 C8 C9 6.8(2)
C6 C1 C8 N1 -174.23(14)
C2 C1 C8 N1 5.1(2)
C6 C1 C8 C9 5.9(2)
C2 C1 C8 C9 -174.80(14)
N1 C8 C9 C10 -104.20(19)
C1 C8 C9 C10 75.7(2)
N1 C8 C9 C14 72.9(2)
C1 C8 C9 C14 -107.18(17)
C14 C9 C10 C11 -1.1(3)
C8 C9 C10 C11 176.07(16)
C9 C10 C11 C12 1.0(3)
C10 C11 C12 C13 0.1(3)
C11 C12 C13 C14 -1.1(3)
C12 C13 C14 C9 1.1(3)
C10 C9 C14 C13 0.0(2)
C8 C9 C14 C13 -177.17(15)
C8 N1 C15 C20 -109.03(19)
C8 N1 C15 C16 76.5(2)
C20 C15 C16 C17 0.7(3)
N1 C15 C16 C17 175.21(16)
C15 C16 C17 C18 0.3(3)
C16 C17 C18 C19 -0.1(3)
C17 C18 C19 C20 -1.1(3)
C18 C19 C20 C15 2.1(3)
C18 C19 C20 N2 176.60(16)
C16 C15 C20 C19 -1.8(3)
N1 C15 C20 C19 -176.24(15)
C16 C15 C20 N2 -176.62(15)
N1 C15 C20 N2 9.0(2)
C21 N2 C20 C19 24.6(3)
C21 N2 C20 C15 -160.85(16)
C20 N2 C21 C22 -176.30(16)
C25 N3 C22 C23 0.3(2)
C25 N3 C22 C21 -179.04(17)
N2 C21 C22 N3 -4.9(3)
N2 C21 C22 C23 175.81(18)
N3 C22 C23 C24 -0.2(2)
C21 C22 C23 C24 179.09(19)
C22 C23 C24 C25 0.1(2)
C22 N3 C25 C24 -0.3(2)
C22 N3 C25 C26 175.55(19)
C23 C24 C25 N3 0.1(2)
C23 C24 C25 C26 -175.5(2)
N3 C25 C26 O2 0.8(3)
C24 C25 C26 O2 175.7(2)

loop_
_cod_related_entry_id
_cod_related_entry_database
_cod_related_entry_code
1 ChemSpider 30655550
